data_7038540
loop_
_publ_author_name
'Ohno, Keiji'
'Yamaguchi, Shohei'
'Nagasawa, Akira'
'Fujihara, Takashi'

_publ_section_title
;
 Mechanochromism in the luminescence of novel cyclometalated platinum(ii)
 complexes with \a-aminocarboxylates.
;
_journal_issue 13
_journal_name_full 'Dalton transactions (Cambridge, England : 2003)'
_journal_page_first 5492
_journal_page_last 5503
_journal_paper_doi 10.1039/c5dt04516a
_journal_volume 45
_journal_year 2016
_chemical_absolute_configuration rm
_chemical_formula_sum 'C17 H20 N2 O2 Pt'
_chemical_formula_weight 479.44
_chemical_name_systematic
; 
 ? 
;
_space_group_IT_number 78
_symmetry_cell_setting tetragonal
_symmetry_space_group_name_Hall 'P 4cw'
_symmetry_space_group_name_H-M 'P 43'
_atom_sites_solution_hydrogens geom
_atom_sites_solution_primary direct
_atom_sites_solution_secondary difmap
_audit_creation_method SHELXL-97
_audit_update_record
;
2016-01-22 deposited with the CCDC.
2016-02-04 downloaded from the CCDC.
;
_cell_angle_alpha 90.00
_cell_angle_beta 90.00
_cell_angle_gamma 90.00
_cell_formula_units_Z 16
_cell_length_a 18.2826(15)
_cell_length_b 18.2826(15)
_cell_length_c 20.5735(17)
_cell_measurement_reflns_used 9855
_cell_measurement_temperature 200
_cell_measurement_theta_max 24.49
_cell_measurement_theta_min 2.44
_cell_volume 6876.8(10)
_computing_cell_refinement 'APEX2 (Bruker AXS, 2006)'
_computing_data_collection 'APEX2 (Bruker AXS, 2006)'
_computing_data_reduction 'SAINT (Bruker AXS, 2004)'
_computing_molecular_graphics 'XSHEL (Bruker AXS,2002)'
_computing_publication_material 'XCIF (Bruker AXS, 2001)'
_computing_structure_refinement 'SHELXL-97 (Sheldrick, 1997)'
_computing_structure_solution 'SHELXS-97 (Sheldrick, 1997)'
_diffrn_ambient_temperature 200
_diffrn_detector_area_resol_mean 8.333
_diffrn_measured_fraction_theta_full 0.997
_diffrn_measured_fraction_theta_max 0.997
_diffrn_measurement_device_type 'Bruker APEXII CCD area detector'
_diffrn_measurement_method 'phi and omega scans'
_diffrn_radiation_monochromator 'Bruker Helios multilayer confocal mirror'
_diffrn_radiation_source 'Bruker TXS fine-focus rotating anode'
_diffrn_radiation_type MoK\a
_diffrn_radiation_wavelength 0.71073
_diffrn_reflns_av_R_equivalents 0.1262
_diffrn_reflns_av_sigmaI/netI 0.0835
_diffrn_reflns_limit_h_max 23
_diffrn_reflns_limit_h_min -23
_diffrn_reflns_limit_k_max 23
_diffrn_reflns_limit_k_min -23
_diffrn_reflns_limit_l_max 26
_diffrn_reflns_limit_l_min -26
_diffrn_reflns_number 77754
_diffrn_reflns_theta_full 27.11
_diffrn_reflns_theta_max 27.11
_diffrn_reflns_theta_min 1.11
_exptl_absorpt_coefficient_mu 8.169
_exptl_absorpt_correction_T_max 0.7800
_exptl_absorpt_correction_T_min 0.4696
_exptl_absorpt_correction_type empirical
_exptl_absorpt_process_details
;
SADABS Sheldrick 1996
;
_exptl_crystal_colour yellow
_exptl_crystal_density_diffrn 1.852
_exptl_crystal_density_meas ?
_exptl_crystal_density_method 'not measured'
_exptl_crystal_description Needle
_exptl_crystal_F_000 3680
_exptl_crystal_size_max 0.11
_exptl_crystal_size_mid 0.04
_exptl_crystal_size_min 0.03
_refine_diff_density_max 1.728
_refine_diff_density_min -0.694
_refine_diff_density_rms 0.153
_refine_ls_abs_structure_details 'Flack H D (1983), Acta Cryst. A39, 876-881'
_refine_ls_abs_structure_Flack -0.017(10)
_refine_ls_extinction_method none
_refine_ls_goodness_of_fit_ref 0.986
_refine_ls_hydrogen_treatment constr
_refine_ls_matrix_type full
_refine_ls_number_parameters 801
_refine_ls_number_reflns 15161
_refine_ls_number_restraints 1
_refine_ls_restrained_S_all 0.986
_refine_ls_R_factor_all 0.0640
_refine_ls_R_factor_gt 0.0450
_refine_ls_shift/su_max 0.001
_refine_ls_shift/su_mean 0.000
_refine_ls_structure_factor_coef Fsqd
_refine_ls_weighting_details 'calc w=1/[\s^2^(Fo^2^)+(0.0557P)^2^+0.0000P] where P=(Fo^2^+2Fc^2^)/3'
_refine_ls_weighting_scheme calc
_refine_ls_wR_factor_gt 0.1053
_refine_ls_wR_factor_ref 0.1112
_reflns_number_gt 11865
_reflns_number_total 15161
_reflns_threshold_expression >2sigma(I)
_cod_data_source_file c5dt04516a2.cif
_cod_data_source_block ptppyleu_3
_cod_depositor_comments
;
The following automatic conversions were performed:

'_symmetry_cell_setting' value 'Tetragonal' changed to 'tetragonal'
according to
/usr/data/users/saulius/crontab/automatic-downloads/rss-feeds/RSC/lib/dictionaries/cif_core.dic
dictionary named 'cif_core.dic' version 2.4.2 from 2011-04-26.

'_exptl_crystal_density_meas' value 'not measured' was changed to '?'
- the value is perceived as not measured.

Automatic conversion script
Id: cif_fix_values 4268 2015-11-12 08:31:59Z antanas 

 Adding full bibliography for 7038538--7038542.cif.
;
_cod_original_sg_symbol_H-M 'P4(3)   '
_cod_database_code 7038540

loop_
_symmetry_equiv_pos_as_xyz
'x, y, z'
'-y, x, z+3/4'
'y, -x, z+1/4'
'-x, -y, z+1/2'

loop_
_atom_site_label
_atom_site_type_symbol
_atom_site_fract_x
_atom_site_fract_y
_atom_site_fract_z
_atom_site_U_iso_or_equiv
_atom_site_adp_type
_atom_site_occupancy
_atom_site_symmetry_multiplicity
_atom_site_calc_flag
_atom_site_refinement_flags
C1 C 0.5828(6) 0.4105(6) 0.1242(6) 0.040(3) Uani 1 1 d .
H1 H 0.5362 0.4063 0.0991 0.048 Uiso 1 1 calc R
C2 C 0.5658(6) 0.4129(6) 0.1972(5) 0.038(3) Uani 1 1 d .
C3 C 0.6328(7) 0.3472(6) 0.1070(6) 0.044(3) Uani 1 1 d .
H3A H 0.6816 0.3576 0.1257 0.053 Uiso 1 1 calc R
H3B H 0.6385 0.3465 0.0591 0.053 Uiso 1 1 calc R
C4 C 0.6100(7) 0.2702(7) 0.1288(8) 0.063(4) Uani 1 1 d .
H4 H 0.6044 0.2701 0.1771 0.076 Uiso 1 1 calc R
C5 C 0.6680(9) 0.2152(7) 0.1104(9) 0.072(5) Uani 1 1 d .
H5A H 0.6538 0.1667 0.1264 0.108 Uiso 1 1 calc R
H5B H 0.7148 0.2294 0.1298 0.108 Uiso 1 1 calc R
H5C H 0.6729 0.2136 0.0629 0.108 Uiso 1 1 calc R
C6 C 0.5388(9) 0.2476(9) 0.0988(10) 0.092(6) Uani 1 1 d .
H6A H 0.5405 0.2564 0.0518 0.137 Uiso 1 1 calc R
H6B H 0.4989 0.2762 0.1179 0.137 Uiso 1 1 calc R
H6C H 0.5304 0.1955 0.1070 0.137 Uiso 1 1 calc R
C7 C 0.7461(7) 0.5176(6) 0.3139(6) 0.046(3) Uani 1 1 d .
H7 H 0.7007 0.4955 0.3247 0.055 Uiso 1 1 calc R
C8 C 0.7936(8) 0.5364(7) 0.3631(7) 0.057(4) Uani 1 1 d .
H8 H 0.7808 0.5257 0.4069 0.068 Uiso 1 1 calc R
C9 C 0.8578(8) 0.5696(8) 0.3504(8) 0.063(4) Uani 1 1 d .
H9 H 0.8900 0.5829 0.3847 0.075 Uiso 1 1 calc R
C10 C 0.8758(7) 0.5841(7) 0.2858(7) 0.053(3) Uani 1 1 d .
H10 H 0.9207 0.6077 0.2754 0.064 Uiso 1 1 calc R
C11 C 0.8270(7) 0.5635(6) 0.2360(7) 0.047(3) Uani 1 1 d .
C12 C 0.8371(7) 0.5729(6) 0.1653(7) 0.048(3) Uani 1 1 d .
C13 C 0.8986(7) 0.6016(7) 0.1395(8) 0.057(4) Uani 1 1 d .
H13 H 0.9376 0.6182 0.1663 0.068 Uiso 1 1 calc R
C14 C 0.9024(8) 0.6058(8) 0.0728(9) 0.065(4) Uani 1 1 d .
H14 H 0.9447 0.6268 0.0534 0.078 Uiso 1 1 calc R
C15 C 0.8477(8) 0.5809(7) 0.0334(8) 0.060(4) Uani 1 1 d .
H15 H 0.8524 0.5825 -0.0125 0.072 Uiso 1 1 calc R
C16 C 0.7836(7) 0.5526(6) 0.0628(8) 0.055(4) Uani 1 1 d .
H16 H 0.7450 0.5366 0.0354 0.066 Uiso 1 1 calc R
C17 C 0.7745(6) 0.5473(6) 0.1272(6) 0.035(2) Uani 1 1 d .
C18 C 0.4820(6) 0.6012(7) 0.2639(6) 0.042(3) Uani 1 1 d .
H18 H 0.4559 0.5611 0.2875 0.051 Uiso 1 1 calc R
C19 C 0.4732(7) 0.5895(6) 0.1897(5) 0.039(3) Uani 1 1 d .
C20 C 0.4520(8) 0.6742(8) 0.2861(7) 0.060(4) Uani 1 1 d .
H20A H 0.4585 0.6777 0.3338 0.072 Uiso 1 1 calc R
H20B H 0.4819 0.7134 0.2661 0.072 Uiso 1 1 calc R
C21 C 0.3725(10) 0.6892(9) 0.2706(9) 0.082(5) Uani 1 1 d .
H21 H 0.3651 0.6857 0.2226 0.098 Uiso 1 1 calc R
C22 C 0.3543(14) 0.7678(10) 0.2931(11) 0.131(9) Uani 1 1 d .
H22A H 0.3071 0.7679 0.3157 0.197 Uiso 1 1 calc R
H22B H 0.3517 0.8002 0.2553 0.197 Uiso 1 1 calc R
H22C H 0.3925 0.7852 0.3228 0.197 Uiso 1 1 calc R
C23 C 0.3229(11) 0.6368(13) 0.3038(15) 0.146(11) Uani 1 1 d .
H23A H 0.3500 0.5921 0.3145 0.218 Uiso 1 1 calc R
H23B H 0.2820 0.6247 0.2749 0.218 Uiso 1 1 calc R
H23C H 0.3041 0.6589 0.3438 0.218 Uiso 1 1 calc R
C24 C 0.6595(6) 0.6974(7) 0.0774(6) 0.045(3) Uani 1 1 d .
H24 H 0.6179 0.6695 0.0651 0.054 Uiso 1 1 calc R
C25 C 0.7017(8) 0.7304(7) 0.0285(7) 0.056(3) Uani 1 1 d .
H25 H 0.6892 0.7256 -0.0161 0.068 Uiso 1 1 calc R
C26 C 0.7618(8) 0.7697(7) 0.0479(8) 0.063(4) Uani 1 1 d .
H26 H 0.7919 0.7926 0.0161 0.076 Uiso 1 1 calc R
C27 C 0.7794(7) 0.7764(7) 0.1137(7) 0.053(3) Uani 1 1 d .
H27 H 0.8211 0.8037 0.1268 0.063 Uiso 1 1 calc R
C28 C 0.7353(7) 0.7428(7) 0.1596(6) 0.046(3) Uani 1 1 d .
C29 C 0.7471(7) 0.7419(6) 0.2284(6) 0.042(3) Uani 1 1 d .
C30 C 0.8052(8) 0.7767(7) 0.2586(7) 0.057(4) Uani 1 1 d .
H30 H 0.8399 0.8041 0.2343 0.068 Uiso 1 1 calc R
C31 C 0.8107(8) 0.7699(8) 0.3265(7) 0.060(4) Uani 1 1 d .
H31 H 0.8504 0.7926 0.3484 0.072 Uiso 1 1 calc R
C32 C 0.7619(8) 0.7326(7) 0.3610(6) 0.054(3) Uani 1 1 d .
H32 H 0.7674 0.7287 0.4068 0.064 Uiso 1 1 calc R
C33 C 0.7034(8) 0.6995(7) 0.3306(7) 0.057(4) Uani 1 1 d .
H33 H 0.6688 0.6740 0.3565 0.068 Uiso 1 1 calc R
C34 C 0.6929(7) 0.7018(6) 0.2627(6) 0.042(3) Uani 1 1 d .
C35 C 0.0973(6) 0.9080(6) 0.2655(6) 0.039(3) Uani 1 1 d .
H35 H 0.0466 0.9240 0.2541 0.047 Uiso 1 1 calc R
C36 C 0.1025(7) 0.8970(6) 0.3388(6) 0.042(3) Uani 1 1 d .
C37 C 0.1154(7) 0.8363(7) 0.2283(6) 0.045(3) Uani 1 1 d .
H37A H 0.1041 0.8435 0.1817 0.054 Uiso 1 1 calc R
H37B H 0.1686 0.8268 0.2320 0.054 Uiso 1 1 calc R
C38 C 0.0749(8) 0.7705(6) 0.2520(6) 0.048(3) Uani 1 1 d .
H38 H 0.0873 0.7625 0.2988 0.058 Uiso 1 1 calc R
C39 C 0.1022(9) 0.7018(7) 0.2115(8) 0.068(4) Uani 1 1 d .
H39A H 0.0901 0.7087 0.1655 0.102 Uiso 1 1 calc R
H39B H 0.0781 0.6575 0.2277 0.102 Uiso 1 1 calc R
H39C H 0.1553 0.6967 0.2163 0.102 Uiso 1 1 calc R
C40 C -0.0090(7) 0.7787(8) 0.2459(8) 0.063(4) Uani 1 1 d .
H40A H -0.0266 0.8138 0.2783 0.094 Uiso 1 1 calc R
H40B H -0.0324 0.7311 0.2532 0.094 Uiso 1 1 calc R
H40C H -0.0213 0.7964 0.2022 0.094 Uiso 1 1 calc R
C41 C 0.3314(10) 0.9079(8) 0.4127(7) 0.066(4) Uani 1 1 d .
H41 H 0.2850 0.8971 0.4311 0.079 Uiso 1 1 calc R
C42 C 0.3938(11) 0.8936(11) 0.4488(9) 0.093(6) Uani 1 1 d .
H42 H 0.3912 0.8723 0.4908 0.111 Uiso 1 1 calc R
C43 C 0.4614(10) 0.9122(12) 0.4202(9) 0.094(6) Uani 1 1 d .
H43 H 0.5058 0.9044 0.4432 0.113 Uiso 1 1 calc R
C44 C 0.4623(9) 0.9415(10) 0.3595(9) 0.083(5) Uani 1 1 d .
H44 H 0.5080 0.9527 0.3397 0.100 Uiso 1 1 calc R
C45 C 0.3978(8) 0.9556(7) 0.3258(7) 0.056(4) Uani 1 1 d .
C46 C 0.3909(7) 0.9863(7) 0.2604(6) 0.050(3) Uani 1 1 d .
C47 C 0.4484(7) 1.0132(8) 0.2230(8) 0.064(4) Uani 1 1 d .
H47 H 0.4969 1.0110 0.2396 0.077 Uiso 1 1 calc R
C48 C 0.4360(8) 1.0435(8) 0.1617(7) 0.061(4) Uani 1 1 d .
H48 H 0.4753 1.0611 0.1359 0.073 Uiso 1 1 calc R
C49 C 0.3663(7) 1.0470(7) 0.1401(6) 0.048(3) Uani 1 1 d .
H49 H 0.3573 1.0679 0.0986 0.057 Uiso 1 1 calc R
C50 C 0.3064(7) 1.0212(6) 0.1765(7) 0.048(3) Uani 1 1 d .
H50 H 0.2584 1.0250 0.1590 0.058 Uiso 1 1 calc R
C51 C 0.3160(6) 0.9902(6) 0.2373(6) 0.039(3) Uani 1 1 d .
C52 C 0.0124(6) 0.0570(6) 0.4187(5) 0.035(2) Uani 1 1 d .
H52 H -0.0153 0.0098 0.4206 0.042 Uiso 1 1 calc R
C53 C 0.0058(7) 0.0841(6) 0.3495(5) 0.038(3) Uani 1 1 d .
C54 C -0.0229(6) 0.1072(6) 0.4687(5) 0.036(2) Uani 1 1 d .
H54A H -0.0265 0.0802 0.5103 0.043 Uiso 1 1 calc R
H54B H -0.0733 0.1181 0.4542 0.043 Uiso 1 1 calc R
C55 C 0.0162(7) 0.1802(7) 0.4820(6) 0.048(3) Uani 1 1 d .
H55 H 0.0692 0.1691 0.4885 0.058 Uiso 1 1 calc R
C56 C 0.0106(10) 0.2346(8) 0.4270(7) 0.071(4) Uani 1 1 d .
H56A H -0.0410 0.2454 0.4183 0.106 Uiso 1 1 calc R
H56B H 0.0332 0.2140 0.3879 0.106 Uiso 1 1 calc R
H56C H 0.0360 0.2798 0.4391 0.106 Uiso 1 1 calc R
C57 C -0.0129(9) 0.2099(8) 0.5455(8) 0.071(4) Uani 1 1 d .
H57A H 0.0185 0.2500 0.5604 0.107 Uiso 1 1 calc R
H57B H -0.0130 0.1709 0.5782 0.107 Uiso 1 1 calc R
H57C H -0.0628 0.2279 0.5392 0.107 Uiso 1 1 calc R
C58 C 0.2081(8) 0.1659(6) 0.2535(7) 0.051(3) Uani 1 1 d .
H58 H 0.1589 0.1602 0.2394 0.062 Uiso 1 1 calc R
C59 C 0.2575(9) 0.1990(7) 0.2124(8) 0.065(4) Uani 1 1 d .
H59 H 0.2423 0.2166 0.1711 0.078 Uiso 1 1 calc R
C60 C 0.3289(8) 0.2063(8) 0.2316(7) 0.059(4) Uani 1 1 d .
H60 H 0.3630 0.2290 0.2032 0.071 Uiso 1 1 calc R
C61 C 0.3520(8) 0.1811(7) 0.2915(8) 0.061(4) Uani 1 1 d .
H61 H 0.4018 0.1850 0.3044 0.073 Uiso 1 1 calc R
C62 C 0.2997(7) 0.1495(6) 0.3327(7) 0.047(3) Uani 1 1 d .
C63 C 0.3133(6) 0.1202(7) 0.3960(6) 0.046(3) Uani 1 1 d .
C64 C 0.3790(7) 0.1200(9) 0.4275(9) 0.066(4) Uani 1 1 d .
H64 H 0.4207 0.1404 0.4067 0.080 Uiso 1 1 calc R
C65 C 0.3860(8) 0.0906(10) 0.4896(9) 0.079(5) Uani 1 1 d .
H65 H 0.4320 0.0917 0.5110 0.095 Uiso 1 1 calc R
C66 C 0.3270(8) 0.0600(9) 0.5200(8) 0.068(4) Uani 1 1 d .
H66 H 0.3327 0.0397 0.5623 0.082 Uiso 1 1 calc R
C67 C 0.2594(7) 0.0581(8) 0.4904(7) 0.054(3) Uani 1 1 d .
H67 H 0.2197 0.0359 0.5126 0.064 Uiso 1 1 calc R
C68 C 0.2475(7) 0.0882(7) 0.4282(7) 0.050(3) Uani 1 1 d .
N1 N 0.6203(5) 0.4817(5) 0.1076(5) 0.043(2) Uani 1 1 d .
H1A H 0.5864 0.5187 0.1049 0.051 Uiso 1 1 calc R
H1B H 0.6435 0.4777 0.0680 0.051 Uiso 1 1 calc R
N2 N 0.7619(5) 0.5293(5) 0.2523(5) 0.037(2) Uani 1 1 d .
N3 N 0.5604(5) 0.5980(5) 0.2796(5) 0.042(2) Uani 1 1 d .
H3C H 0.5756 0.5501 0.2808 0.051 Uiso 1 1 calc R
H3D H 0.5685 0.6183 0.3199 0.051 Uiso 1 1 calc R
N4 N 0.6751(5) 0.7036(5) 0.1387(4) 0.037(2) Uani 1 1 d .
N5 N 0.1489(5) 0.9646(5) 0.2464(4) 0.039(2) Uani 1 1 d .
H5D H 0.1294 1.0100 0.2546 0.047 Uiso 1 1 calc R
H5E H 0.1586 0.9612 0.2026 0.047 Uiso 1 1 calc R
N6 N 0.3340(6) 0.9356(6) 0.3539(5) 0.050(3) Uani 1 1 d .
N7 N 0.0903(5) 0.0389(5) 0.4356(4) 0.033(2) Uani 1 1 d .
H7A H 0.0974 -0.0108 0.4324 0.040 Uiso 1 1 calc R
H7B H 0.0997 0.0527 0.4778 0.040 Uiso 1 1 calc R
N8 N 0.2272(5) 0.1414(5) 0.3133(4) 0.037(2) Uani 1 1 d .
O1 O 0.6087(4) 0.4536(4) 0.2315(3) 0.0381(18) Uani 1 1 d .
O2 O 0.5137(4) 0.3774(4) 0.2176(4) 0.0453(19) Uani 1 1 d .
O3 O 0.5299(4) 0.6070(4) 0.1560(4) 0.0400(19) Uani 1 1 d .
O4 O 0.4158(5) 0.5652(5) 0.1682(4) 0.054(2) Uani 1 1 d .
O5 O 0.1691(5) 0.9045(5) 0.3635(4) 0.052(2) Uani 1 1 d .
O6 O 0.0480(5) 0.8838(5) 0.3728(5) 0.056(2) Uani 1 1 d .
O7 O 0.0657(4) 0.0932(4) 0.3164(3) 0.0421(19) Uani 1 1 d .
O8 O -0.0560(4) 0.0943(5) 0.3271(4) 0.045(2) Uani 1 1 d .
Pt1 Pt 0.69466(2) 0.50479(2) 0.17827(2) 0.03621(11) Uani 1 1 d .
Pt2 Pt 0.61796(2) 0.65400(2) 0.21090(2) 0.03710(11) Uani 1 1 d .
Pt3 Pt 0.24383(3) 0.95104(2) 0.29840(2) 0.03929(11) Uani 1 1 d .
Pt4 Pt 0.16050(2) 0.09165(2) 0.37476(2) 0.03499(10) Uani 1 1 d .

loop_
_atom_site_aniso_label
_atom_site_aniso_U_11
_atom_site_aniso_U_22
_atom_site_aniso_U_33
_atom_site_aniso_U_23
_atom_site_aniso_U_13
_atom_site_aniso_U_12
C1 0.029(6) 0.047(7) 0.044(7) -0.003(6) 0.005(5) -0.005(5)
C2 0.045(7) 0.038(6) 0.030(6) 0.001(5) 0.004(5) 0.009(5)
C3 0.044(7) 0.047(7) 0.041(7) -0.011(5) 0.015(5) -0.011(5)
C4 0.057(8) 0.049(8) 0.084(10) -0.018(8) 0.029(8) -0.015(6)
C5 0.076(10) 0.038(8) 0.102(13) -0.012(8) 0.023(9) 0.012(7)
C6 0.078(12) 0.059(10) 0.137(17) -0.032(11) 0.012(11) -0.029(9)
C7 0.049(7) 0.037(7) 0.051(8) -0.004(6) -0.009(6) -0.003(5)
C8 0.066(9) 0.054(8) 0.050(8) -0.008(6) -0.011(7) -0.011(7)
C9 0.056(9) 0.063(9) 0.070(10) -0.030(8) -0.011(7) -0.009(7)
C10 0.040(7) 0.041(7) 0.078(10) -0.010(7) -0.003(7) -0.005(6)
C11 0.042(7) 0.025(6) 0.073(9) -0.002(6) -0.002(6) 0.002(5)
C12 0.048(7) 0.017(5) 0.078(10) -0.005(5) 0.003(7) 0.000(5)
C13 0.043(7) 0.042(7) 0.085(11) 0.003(7) 0.009(7) -0.006(6)
C14 0.039(8) 0.047(8) 0.109(14) 0.012(8) 0.020(8) 0.006(6)
C15 0.053(9) 0.048(8) 0.078(11) 0.015(7) 0.020(8) 0.006(6)
C16 0.039(7) 0.030(6) 0.095(12) 0.008(7) 0.003(7) 0.012(5)
C17 0.044(6) 0.026(5) 0.037(6) 0.001(5) 0.004(5) 0.013(5)
C18 0.038(7) 0.046(7) 0.043(7) 0.003(6) 0.000(5) 0.000(5)
C19 0.049(7) 0.033(6) 0.035(6) -0.001(5) 0.003(5) 0.013(5)
C20 0.064(9) 0.061(9) 0.055(9) 0.000(7) 0.012(7) 0.010(7)
C21 0.085(12) 0.073(11) 0.087(12) 0.001(9) 0.021(10) 0.033(10)
C22 0.19(2) 0.076(13) 0.124(17) -0.037(13) 0.014(17) 0.079(15)
C23 0.079(14) 0.113(18) 0.24(3) -0.05(2) 0.036(19) -0.030(13)
C24 0.036(7) 0.041(7) 0.059(8) 0.005(6) 0.001(6) 0.000(5)
C25 0.059(9) 0.051(8) 0.059(9) 0.010(7) 0.005(7) 0.005(7)
C26 0.073(10) 0.042(8) 0.075(10) 0.016(7) 0.029(8) 0.006(7)
C27 0.049(8) 0.050(8) 0.058(9) 0.012(6) -0.003(6) -0.015(6)
C28 0.040(7) 0.035(6) 0.061(8) 0.000(6) 0.004(6) 0.000(5)
C29 0.051(7) 0.027(6) 0.047(7) 0.001(5) 0.008(6) -0.003(5)
C30 0.073(10) 0.045(8) 0.052(8) -0.011(6) -0.001(7) -0.019(7)
C31 0.055(9) 0.055(9) 0.071(10) -0.020(7) 0.000(7) -0.013(7)
C32 0.070(9) 0.052(8) 0.039(7) -0.010(6) -0.010(6) -0.002(7)
C33 0.073(10) 0.042(7) 0.055(8) -0.005(6) 0.013(7) -0.019(7)
C34 0.054(8) 0.028(6) 0.042(7) -0.004(5) 0.001(6) 0.009(5)
C35 0.032(6) 0.042(7) 0.044(7) 0.007(5) 0.004(5) 0.006(5)
C36 0.066(9) 0.027(6) 0.034(6) 0.004(5) 0.004(6) 0.006(5)
C37 0.047(7) 0.051(7) 0.037(7) -0.009(5) 0.013(5) -0.008(6)
C38 0.072(9) 0.034(7) 0.040(7) 0.001(5) 0.001(6) -0.011(6)
C39 0.081(10) 0.046(8) 0.077(10) -0.018(8) 0.033(9) -0.013(7)
C40 0.043(8) 0.075(10) 0.071(10) 0.007(8) 0.003(7) -0.032(7)
C41 0.088(11) 0.065(10) 0.045(8) -0.003(7) -0.024(8) -0.001(8)
C42 0.106(15) 0.110(15) 0.062(11) 0.016(10) -0.049(11) -0.021(12)
C43 0.063(11) 0.132(17) 0.087(14) 0.007(12) -0.032(10) 0.011(11)
C44 0.064(10) 0.098(13) 0.088(13) 0.013(10) -0.030(9) -0.021(9)
C45 0.054(9) 0.046(8) 0.066(9) -0.007(7) -0.020(7) -0.005(6)
C46 0.047(8) 0.057(8) 0.047(8) -0.014(6) -0.005(6) -0.002(6)
C47 0.038(7) 0.055(9) 0.100(13) -0.004(8) -0.009(8) -0.013(6)
C48 0.050(8) 0.064(9) 0.069(10) -0.001(7) 0.002(7) -0.010(7)
C49 0.047(7) 0.051(7) 0.046(7) 0.005(6) -0.005(6) -0.007(6)
C50 0.050(7) 0.035(6) 0.061(8) -0.006(6) 0.008(6) -0.006(5)
C51 0.044(7) 0.033(6) 0.039(6) -0.004(5) 0.001(5) 0.002(5)
C52 0.032(6) 0.041(6) 0.033(6) -0.001(5) -0.006(5) -0.009(5)
C53 0.046(7) 0.030(6) 0.036(6) -0.014(5) 0.002(5) -0.010(5)
C54 0.031(6) 0.044(6) 0.032(6) -0.005(5) 0.002(5) -0.001(5)
C55 0.039(7) 0.042(7) 0.064(9) -0.006(6) 0.009(6) -0.009(5)
C56 0.108(13) 0.048(8) 0.058(9) -0.006(7) 0.004(9) -0.003(8)
C57 0.094(12) 0.061(9) 0.060(9) -0.022(8) 0.005(9) 0.004(8)
C58 0.063(9) 0.029(6) 0.062(9) -0.011(6) 0.016(7) -0.005(6)
C59 0.082(11) 0.039(7) 0.074(10) -0.004(7) 0.036(9) -0.008(7)
C60 0.055(9) 0.063(9) 0.060(9) -0.010(7) 0.031(7) -0.024(7)
C61 0.048(8) 0.043(7) 0.091(12) -0.005(8) 0.020(8) -0.014(6)
C62 0.042(7) 0.034(6) 0.065(9) -0.008(6) 0.018(6) -0.011(5)
C63 0.035(7) 0.053(8) 0.051(7) -0.005(6) 0.002(5) -0.021(6)
C64 0.035(7) 0.073(10) 0.091(12) -0.001(9) -0.004(8) -0.013(7)
C65 0.034(8) 0.093(13) 0.110(15) 0.013(11) -0.018(9) -0.007(8)
C66 0.052(9) 0.086(12) 0.065(9) 0.001(8) -0.016(7) -0.011(8)
C67 0.044(8) 0.065(9) 0.052(8) 0.006(7) -0.003(6) -0.012(6)
C68 0.046(7) 0.049(7) 0.055(8) -0.022(6) 0.023(6) -0.011(6)
N1 0.035(5) 0.042(6) 0.051(6) 0.000(5) 0.007(4) -0.002(4)
N2 0.029(5) 0.026(5) 0.057(6) -0.001(4) 0.004(4) -0.003(4)
N3 0.042(6) 0.041(6) 0.043(6) -0.004(4) 0.001(4) 0.001(4)
N4 0.045(6) 0.032(5) 0.034(5) -0.001(4) 0.007(4) 0.007(4)
N5 0.050(6) 0.033(5) 0.034(5) 0.001(4) 0.005(4) 0.002(4)
N6 0.058(7) 0.043(6) 0.049(6) -0.003(5) -0.016(5) -0.004(5)
N7 0.032(5) 0.036(5) 0.031(5) -0.008(4) 0.002(4) 0.001(4)
N8 0.035(5) 0.040(5) 0.036(6) -0.010(4) 0.010(4) 0.000(4)
O1 0.042(4) 0.037(4) 0.035(4) -0.004(3) 0.002(3) -0.003(3)
O2 0.047(5) 0.045(5) 0.044(5) -0.001(4) 0.010(4) -0.012(4)
O3 0.040(5) 0.040(4) 0.040(4) 0.001(3) 0.008(4) 0.008(4)
O4 0.039(5) 0.077(7) 0.047(5) 0.005(5) -0.001(4) -0.011(4)
O5 0.064(6) 0.047(5) 0.044(5) 0.005(4) -0.009(4) 0.000(4)
O6 0.058(6) 0.056(5) 0.053(5) -0.005(5) 0.028(5) -0.002(4)
O7 0.043(5) 0.052(5) 0.031(4) 0.003(4) 0.004(3) -0.010(4)
O8 0.035(5) 0.061(5) 0.037(4) 0.004(4) -0.004(4) -0.001(4)
Pt1 0.0320(2) 0.0304(2) 0.0462(3) 0.00168(19) 0.00118(19) 0.00038(18)
Pt2 0.0373(3) 0.0331(2) 0.0408(2) 0.0003(2) 0.0021(2) 0.00055(19)
Pt3 0.0478(3) 0.0328(2) 0.0373(2) 0.00061(19) -0.0049(2) -0.0028(2)
Pt4 0.0337(2) 0.0332(2) 0.0380(2) -0.00307(19) 0.00433(19) -0.00437(18)

loop_
_atom_type_symbol
_atom_type_description
_atom_type_scat_dispersion_real
_atom_type_scat_dispersion_imag
_atom_type_scat_source
C C 0.0033 0.0016 'International Tables Vol C Tables 4.2.6.8 and 6.1.1.4'
H H 0.0000 0.0000 'International Tables Vol C Tables 4.2.6.8 and 6.1.1.4'
N N 0.0061 0.0033 'International Tables Vol C Tables 4.2.6.8 and 6.1.1.4'
O O 0.0106 0.0060 'International Tables Vol C Tables 4.2.6.8 and 6.1.1.4'
Pt Pt -1.7033 8.3905 'International Tables Vol C Tables 4.2.6.8 and 6.1.1.4'

loop_
_geom_angle_atom_site_label_1
_geom_angle_atom_site_label_2
_geom_angle_atom_site_label_3
_geom_angle
N1 C1 C3 109.3(9)
N1 C1 C2 106.8(9)
C3 C1 C2 111.9(10)
N1 C1 H1 109.6
C3 C1 H1 109.6
C2 C1 H1 109.6
O2 C2 O1 126.2(10)
O2 C2 C1 118.5(10)
O1 C2 C1 115.3(10)
C1 C3 C4 117.9(10)
C1 C3 H3A 107.8
C4 C3 H3A 107.8
C1 C3 H3B 107.8
C4 C3 H3B 107.8
H3A C3 H3B 107.2
C6 C4 C5 108.8(13)
C6 C4 C3 111.6(14)
C5 C4 C3 110.3(11)
C6 C4 H4 108.7
C5 C4 H4 108.7
C3 C4 H4 108.7
C4 C5 H5A 109.5
C4 C5 H5B 109.5
H5A C5 H5B 109.5
C4 C5 H5C 109.5
H5A C5 H5C 109.5
H5B C5 H5C 109.5
C4 C6 H6A 109.5
C4 C6 H6B 109.5
H6A C6 H6B 109.5
C4 C6 H6C 109.5
H6A C6 H6C 109.5
H6B C6 H6C 109.5
N2 C7 C8 121.9(12)
N2 C7 H7 119.0
C8 C7 H7 119.0
C9 C8 C7 121.3(14)
C9 C8 H8 119.4
C7 C8 H8 119.4
C8 C9 C10 118.5(13)
C8 C9 H9 120.8
C10 C9 H9 120.8
C9 C10 C11 119.5(12)
C9 C10 H10 120.3
C11 C10 H10 120.3
N2 C11 C10 119.3(12)
N2 C11 C12 113.4(11)
C10 C11 C12 127.3(12)
C13 C12 C17 124.5(13)
C13 C12 C11 122.4(13)
C17 C12 C11 113.2(11)
C12 C13 C14 117.1(14)
C12 C13 H13 121.5
C14 C13 H13 121.5
C15 C14 C13 122.4(13)
C15 C14 H14 118.8
C13 C14 H14 118.8
C14 C15 C16 118.4(15)
C14 C15 H15 120.8
C16 C15 H15 120.8
C17 C16 C15 123.5(14)
C17 C16 H16 118.2
C15 C16 H16 118.2
C16 C17 C12 114.2(11)
C16 C17 Pt1 130.8(10)
C12 C17 Pt1 114.9(9)
N3 C18 C20 108.7(10)
N3 C18 C19 108.2(10)
C20 C18 C19 112.4(10)
N3 C18 H18 109.2
C20 C18 H18 109.2
C19 C18 H18 109.2
O4 C19 O3 126.0(11)
O4 C19 C18 119.7(11)
O3 C19 C18 114.3(11)
C21 C20 C18 116.4(13)
C21 C20 H20A 108.2
C18 C20 H20A 108.2
C21 C20 H20B 108.2
C18 C20 H20B 108.2
H20A C20 H20B 107.4
C23 C21 C20 111.9(17)
C23 C21 C22 109.3(17)
C20 C21 C22 108.2(17)
C23 C21 H21 109.1
C20 C21 H21 109.1
C22 C21 H21 109.1
C21 C22 H22A 109.5
C21 C22 H22B 109.5
H22A C22 H22B 109.5
C21 C22 H22C 109.5
H22A C22 H22C 109.5
H22B C22 H22C 109.5
C21 C23 H23A 109.5
C21 C23 H23B 109.5
H23A C23 H23B 109.5
C21 C23 H23C 109.5
H23A C23 H23C 109.5
H23B C23 H23C 109.5
N4 C24 C25 122.5(12)
N4 C24 H24 118.7
C25 C24 H24 118.7
C26 C25 C24 117.3(14)
C26 C25 H25 121.3
C24 C25 H25 121.3
C25 C26 C27 120.7(13)
C25 C26 H26 119.6
C27 C26 H26 119.6
C28 C27 C26 119.2(12)
C28 C27 H27 120.4
C26 C27 H27 120.4
N4 C28 C27 118.8(12)
N4 C28 C29 114.9(11)
C27 C28 C29 126.3(12)
C30 C29 C34 123.4(11)
C30 C29 C28 123.6(11)
C34 C29 C28 113.1(11)
C29 C30 C31 117.3(13)
C29 C30 H30 121.3
C31 C30 H30 121.3
C32 C31 C30 121.9(14)
C32 C31 H31 119.1
C30 C31 H31 119.1
C31 C32 C33 120.3(13)
C31 C32 H32 119.9
C33 C32 H32 119.9
C32 C33 C34 122.8(13)
C32 C33 H33 118.6
C34 C33 H33 118.6
C33 C34 C29 114.4(12)
C33 C34 Pt2 128.7(10)
C29 C34 Pt2 116.9(9)
N5 C35 C36 108.7(10)
N5 C35 C37 109.2(9)
C36 C35 C37 111.3(9)
N5 C35 H35 109.2
C36 C35 H35 109.2
C37 C35 H35 109.2
O6 C36 O5 122.8(11)
O6 C36 C35 122.2(12)
O5 C36 C35 115.0(11)
C38 C37 C35 114.3(10)
C38 C37 H37A 108.7
C35 C37 H37A 108.7
C38 C37 H37B 108.7
C35 C37 H37B 108.7
H37A C37 H37B 107.6
C37 C38 C40 112.8(11)
C37 C38 C39 108.0(10)
C40 C38 C39 110.2(11)
C37 C38 H38 108.6
C40 C38 H38 108.6
C39 C38 H38 108.6
C38 C39 H39A 109.5
C38 C39 H39B 109.5
H39A C39 H39B 109.5
C38 C39 H39C 109.5
H39A C39 H39C 109.5
H39B C39 H39C 109.5
C38 C40 H40A 109.5
C38 C40 H40B 109.5
H40A C40 H40B 109.5
C38 C40 H40C 109.5
H40A C40 H40C 109.5
H40B C40 H40C 109.5
N6 C41 C42 122.4(17)
N6 C41 H41 118.8
C42 C41 H41 118.8
C41 C42 C43 116.9(16)
C41 C42 H42 121.6
C43 C42 H42 121.6
C44 C43 C42 119.4(16)
C44 C43 H43 120.3
C42 C43 H43 120.3
C43 C44 C45 121.3(17)
C43 C44 H44 119.3
C45 C44 H44 119.3
N6 C45 C44 117.8(14)
N6 C45 C46 115.0(12)
C44 C45 C46 127.1(15)
C47 C46 C51 121.0(13)
C47 C46 C45 125.3(13)
C51 C46 C45 113.7(12)
C46 C47 C48 121.1(13)
C46 C47 H47 119.5
C48 C47 H47 119.5
C49 C48 C47 118.0(13)
C49 C48 H48 121.0
C47 C48 H48 121.0
C48 C49 C50 122.9(13)
C48 C49 H49 118.5
C50 C49 H49 118.5
C51 C50 C49 121.3(12)
C51 C50 H50 119.4
C49 C50 H50 119.4
C50 C51 C46 115.8(11)
C50 C51 Pt3 130.1(10)
C46 C51 Pt3 114.0(9)
N7 C52 C53 111.4(9)
N7 C52 C54 112.1(8)
C53 C52 C54 113.9(9)
N7 C52 H52 106.2
C53 C52 H52 106.2
C54 C52 H52 106.2
O8 C53 O7 123.8(11)
O8 C53 C52 118.3(10)
O7 C53 C52 118.0(10)
C52 C54 C55 116.6(9)
C52 C54 H54A 108.1
C55 C54 H54A 108.1
C52 C54 H54B 108.1
C55 C54 H54B 108.1
H54A C54 H54B 107.3
C56 C55 C57 112.8(12)
C56 C55 C54 114.0(11)
C57 C55 C54 107.6(11)
C56 C55 H55 107.3
C57 C55 H55 107.3
C54 C55 H55 107.3
C55 C56 H56A 109.5
C55 C56 H56B 109.5
H56A C56 H56B 109.5
C55 C56 H56C 109.5
H56A C56 H56C 109.5
H56B C56 H56C 109.5
C55 C57 H57A 109.5
C55 C57 H57B 109.5
H57A C57 H57B 109.5
C55 C57 H57C 109.5
H57A C57 H57C 109.5
H57B C57 H57C 109.5
N8 C58 C59 122.2(14)
N8 C58 H58 118.9
C59 C58 H58 118.9
C60 C59 C58 119.4(16)
C60 C59 H59 120.3
C58 C59 H59 120.3
C59 C60 C61 121.1(13)
C59 C60 H60 119.5
C61 C60 H60 119.5
C60 C61 C62 117.9(13)
C60 C61 H61 121.1
C62 C61 H61 121.1
N8 C62 C61 121.3(13)
N8 C62 C63 112.8(10)
C61 C62 C63 125.9(13)
C64 C63 C62 126.0(12)
C64 C63 C68 119.8(13)
C62 C63 C68 114.3(11)
C63 C64 C65 121.2(14)
C63 C64 H64 119.4
C65 C64 H64 119.4
C66 C65 C64 120.4(14)
C66 C65 H65 119.8
C64 C65 H65 119.8
C65 C66 C67 121.0(15)
C65 C66 H66 119.5
C67 C66 H66 119.5
C66 C67 C68 122.1(13)
C66 C67 H67 119.0
C68 C67 H67 119.0
C67 C68 C63 115.5(12)
C67 C68 Pt4 131.0(9)
C63 C68 Pt4 113.4(10)
C1 N1 Pt1 108.7(7)
C1 N1 H1A 109.9
Pt1 N1 H1A 109.9
C1 N1 H1B 109.9
Pt1 N1 H1B 109.9
H1A N1 H1B 108.3
C7 N2 C11 119.6(11)
C7 N2 Pt1 124.0(8)
C11 N2 Pt1 116.3(9)
C18 N3 Pt2 109.3(7)
C18 N3 H3C 109.8
Pt2 N3 H3C 109.8
C18 N3 H3D 109.8
Pt2 N3 H3D 109.8
H3C N3 H3D 108.3
C24 N4 C28 121.4(10)
C24 N4 Pt2 124.0(8)
C28 N4 Pt2 114.5(8)
C35 N5 Pt3 108.7(7)
C35 N5 H5D 109.9
Pt3 N5 H5D 109.9
C35 N5 H5E 109.9
Pt3 N5 H5E 109.9
H5D N5 H5E 108.3
C41 N6 C45 122.1(13)
C41 N6 Pt3 122.9(11)
C45 N6 Pt3 115.0(9)
C52 N7 Pt4 110.5(6)
C52 N7 H7A 109.5
Pt4 N7 H7A 109.5
C52 N7 H7B 109.5
Pt4 N7 H7B 109.5
H7A N7 H7B 108.1
C58 N8 C62 118.1(11)
C58 N8 Pt4 125.0(8)
C62 N8 Pt4 116.9(8)
C2 O1 Pt1 114.9(7)
C19 O3 Pt2 114.9(7)
C36 O5 Pt3 113.3(7)
C53 O7 Pt4 113.1(7)
C17 Pt1 N2 82.1(4)
C17 Pt1 N1 101.3(4)
N2 Pt1 N1 175.8(4)
C17 Pt1 O1 177.2(4)
N2 Pt1 O1 99.2(3)
N1 Pt1 O1 77.5(3)
C17 Pt1 Pt2 95.9(3)
N2 Pt1 Pt2 85.3(3)
N1 Pt1 Pt2 92.0(3)
O1 Pt1 Pt2 86.7(2)
C34 Pt2 N4 80.6(5)
C34 Pt2 N3 102.1(5)
N4 Pt2 N3 176.1(4)
C34 Pt2 O3 175.9(4)
N4 Pt2 O3 100.3(3)
N3 Pt2 O3 77.1(3)
C34 Pt2 Pt1 101.1(3)
N4 Pt2 Pt1 90.1(2)
N3 Pt2 Pt1 86.7(3)
O3 Pt2 Pt1 82.8(2)
C51 Pt3 N6 82.2(5)
C51 Pt3 N5 101.0(4)
N6 Pt3 N5 176.8(4)
C51 Pt3 O5 177.3(4)
N6 Pt3 O5 96.5(4)
N5 Pt3 O5 80.3(4)
C68 Pt4 N8 82.6(5)
C68 Pt4 N7 98.8(5)
N8 Pt4 N7 178.2(4)
C68 Pt4 O7 178.9(4)
N8 Pt4 O7 97.8(3)
N7 Pt4 O7 80.7(3)

loop_
_geom_bond_atom_site_label_1
_geom_bond_atom_site_label_2
_geom_bond_distance
C1 N1 1.510(15)
C1 C3 1.516(16)
C1 C2 1.534(16)
C1 H1 1.0000
C2 O2 1.227(13)
C2 O1 1.291(13)
C3 C4 1.535(18)
C3 H3A 0.9900
C3 H3B 0.9900
C4 C6 1.50(2)
C4 C5 1.510(18)
C4 H4 1.0000
C5 H5A 0.9800
C5 H5B 0.9800
C5 H5C 0.9800
C6 H6A 0.9800
C6 H6B 0.9800
C6 H6C 0.9800
C7 N2 1.317(16)
C7 C8 1.378(17)
C7 H7 0.9500
C8 C9 1.35(2)
C8 H8 0.9500
C9 C10 1.40(2)
C9 H9 0.9500
C10 C11 1.409(18)
C10 H10 0.9500
C11 N2 1.387(15)
C11 C12 1.477(19)
C12 C13 1.350(18)
C12 C17 1.464(17)
C13 C14 1.38(2)
C13 H13 0.9500
C14 C15 1.37(2)
C14 H14 0.9500
C15 C16 1.416(18)
C15 H15 0.9500
C16 C17 1.338(18)
C16 H16 0.9500
C17 Pt1 1.959(11)
C18 N3 1.471(15)
C18 C20 1.514(18)
C18 C19 1.551(17)
C18 H18 1.0000
C19 O4 1.221(15)
C19 O3 1.287(14)
C20 C21 1.51(2)
C20 H20A 0.9900
C20 H20B 0.9900
C21 C23 1.49(3)
C21 C22 1.55(2)
C21 H21 1.0000
C22 H22A 0.9800
C22 H22B 0.9800
C22 H22C 0.9800
C23 H23A 0.9800
C23 H23B 0.9800
C23 H23C 0.9800
C24 N4 1.299(16)
C24 C25 1.403(18)
C24 H24 0.9500
C25 C26 1.37(2)
C25 H25 0.9500
C26 C27 1.40(2)
C26 H26 0.9500
C27 C28 1.385(17)
C27 H27 0.9500
C28 N4 1.384(15)
C28 C29 1.432(18)
C29 C30 1.384(17)
C29 C34 1.419(16)
C30 C31 1.41(2)
C30 H30 0.9500
C31 C32 1.327(19)
C31 H31 0.9500
C32 C33 1.379(18)
C32 H32 0.9500
C33 C34 1.411(17)
C33 H33 0.9500
C34 Pt2 1.944(12)
C35 N5 1.456(14)
C35 C36 1.524(15)
C35 C37 1.553(16)
C35 H35 1.0000
C36 O6 1.241(15)
C36 O5 1.326(15)
C37 C38 1.495(16)
C37 H37A 0.9900
C37 H37B 0.9900
C38 C40 1.547(18)
C38 C39 1.588(18)
C38 H38 1.0000
C39 H39A 0.9800
C39 H39B 0.9800
C39 H39C 0.9800
C40 H40A 0.9800
C40 H40B 0.9800
C40 H40C 0.9800
C41 N6 1.312(17)
C41 C42 1.39(2)
C41 H41 0.9500
C42 C43 1.41(3)
C42 H42 0.9500
C43 C44 1.36(2)
C43 H43 0.9500
C44 C45 1.39(2)
C44 H44 0.9500
C45 N6 1.353(18)
C45 C46 1.462(19)
C46 C47 1.393(19)
C46 C51 1.452(17)
C47 C48 1.40(2)
C47 H47 0.9500
C48 C49 1.351(18)
C48 H48 0.9500
C49 C50 1.409(17)
C49 H49 0.9500
C50 C51 1.384(17)
C50 H50 0.9500
C51 Pt3 1.958(12)
C52 N7 1.504(13)
C52 C53 1.512(15)
C52 C54 1.522(15)
C52 H52 1.0000
C53 O8 1.236(14)
C53 O7 1.301(13)
C54 C55 1.537(15)
C54 H54A 0.9900
C54 H54B 0.9900
C55 C56 1.51(2)
C55 C57 1.512(19)
C55 H55 1.0000
C56 H56A 0.9800
C56 H56B 0.9800
C56 H56C 0.9800
C57 H57A 0.9800
C57 H57B 0.9800
C57 H57C 0.9800
C58 N8 1.356(17)
C58 C59 1.377(18)
C58 H58 0.9500
C59 C60 1.37(2)
C59 H59 0.9500
C60 C61 1.38(2)
C60 H60 0.9500
C61 C62 1.402(17)
C61 H61 0.9500
C62 N8 1.392(15)
C62 C63 1.429(19)
C63 C64 1.365(18)
C63 C68 1.493(16)
C64 C65 1.39(2)
C64 H64 0.9500
C65 C66 1.37(2)
C65 H65 0.9500
C66 C67 1.378(19)
C66 H66 0.9500
C67 C68 1.411(19)
C67 H67 0.9500
C68 Pt4 1.934(14)
N1 Pt1 2.035(10)
N1 H1A 0.9200
N1 H1B 0.9200
N2 Pt1 2.007(10)
N3 Pt2 2.039(10)
N3 H3C 0.9200
N3 H3D 0.9200
N4 Pt2 2.029(9)
N5 Pt3 2.054(9)
N5 H5D 0.9200
N5 H5E 0.9200
N6 Pt3 2.026(11)
N7 Pt4 2.035(9)
N7 H7A 0.9200
N7 H7B 0.9200
N8 Pt4 1.978(9)
O1 Pt1 2.132(7)
O3 Pt2 2.147(8)
O5 Pt3 2.094(9)
O7 Pt4 2.109(8)
Pt1 Pt2 3.1398(6)

loop_
_geom_hbond_atom_site_label_D
_geom_hbond_atom_site_label_H
_geom_hbond_atom_site_label_A
_geom_hbond_distance_DH
_geom_hbond_distance_HA
_geom_hbond_distance_DA
_geom_hbond_angle_DHA
_geom_hbond_site_symmetry_A
N3 H3D O4 0.92 2.12 2.863(13) 137.5 3_565
N7 H7B O8 0.92 2.05 2.928(11) 160.4 3
N7 H7A O5 0.92 2.48 3.213(12) 137.2 1_545
N7 H7A O6 0.92 2.46 3.211(13) 139.3 1_545
N5 H5D O7 0.92 2.30 3.150(12) 153.6 1_565
N3 H3C O1 0.92 2.12 2.955(12) 150.0 .
N1 H1A O3 0.92 2.19 2.997(12) 146.4 .
N1 H1B O2 0.92 2.20 2.939(13) 136.6 2_654
N5 H5E O6 0.92 2.41 3.023(12) 124.1 2_664

loop_
_geom_torsion_atom_site_label_1
_geom_torsion_atom_site_label_2
_geom_torsion_atom_site_label_3
_geom_torsion_atom_site_label_4
_geom_torsion
N1 C1 C2 O2 152.8(10)
C3 C1 C2 O2 -87.7(13)
N1 C1 C2 O1 -26.7(13)
C3 C1 C2 O1 92.8(12)
N1 C1 C3 C4 171.5(11)
C2 C1 C3 C4 53.4(15)
C1 C3 C4 C6 61.7(16)
C1 C3 C4 C5 -177.2(13)
N2 C7 C8 C9 2(2)
C7 C8 C9 C10 -1(2)
C8 C9 C10 C11 0(2)
C9 C10 C11 N2 0.1(18)
C9 C10 C11 C12 -178.8(13)
N2 C11 C12 C13 -176.5(11)
C10 C11 C12 C13 2(2)
N2 C11 C12 C17 2.8(14)
C10 C11 C12 C17 -178.3(11)
C17 C12 C13 C14 -0.9(19)
C11 C12 C13 C14 178.3(12)
C12 C13 C14 C15 -1(2)
C13 C14 C15 C16 3(2)
C14 C15 C16 C17 -1.7(19)
C15 C16 C17 C12 -0.4(16)
C15 C16 C17 Pt1 -175.5(9)
C13 C12 C17 C16 1.7(16)
C11 C12 C17 C16 -177.5(10)
C13 C12 C17 Pt1 177.7(10)
C11 C12 C17 Pt1 -1.6(12)
N3 C18 C19 O4 154.9(11)
C20 C18 C19 O4 -85.0(14)
N3 C18 C19 O3 -24.9(13)
C20 C18 C19 O3 95.2(13)
N3 C18 C20 C21 176.7(12)
C19 C18 C20 C21 57.0(17)
C18 C20 C21 C23 63(2)
C18 C20 C21 C22 -176.4(15)
N4 C24 C25 C26 0.6(19)
C24 C25 C26 C27 0(2)
C25 C26 C27 C28 0(2)
C26 C27 C28 N4 -0.1(19)
C26 C27 C28 C29 177.4(13)
N4 C28 C29 C30 178.8(12)
C27 C28 C29 C30 1(2)
N4 C28 C29 C34 -1.5(16)
C27 C28 C29 C34 -179.1(12)
C34 C29 C30 C31 2(2)
C28 C29 C30 C31 -178.7(13)
C29 C30 C31 C32 -1(2)
C30 C31 C32 C33 0(2)
C31 C32 C33 C34 1(2)
C32 C33 C34 C29 -0.7(19)
C32 C33 C34 Pt2 175.9(10)
C30 C29 C34 C33 -0.7(18)
C28 C29 C34 C33 179.5(12)
C30 C29 C34 Pt2 -177.8(10)
C28 C29 C34 Pt2 2.5(14)
N5 C35 C36 O6 143.1(11)
C37 C35 C36 O6 -96.6(13)
N5 C35 C36 O5 -35.3(13)
C37 C35 C36 O5 84.9(12)
N5 C35 C37 C38 169.8(10)
C36 C35 C37 C38 49.9(15)
C35 C37 C38 C40 60.6(15)
C35 C37 C38 C39 -177.4(12)
N6 C41 C42 C43 2(3)
C41 C42 C43 C44 -1(3)
C42 C43 C44 C45 2(3)
C43 C44 C45 N6 -3(3)
C43 C44 C45 C46 -179.5(17)
N6 C45 C46 C47 177.4(13)
C44 C45 C46 C47 -6(2)
N6 C45 C46 C51 0.3(16)
C44 C45 C46 C51 176.5(14)
C51 C46 C47 C48 -1(2)
C45 C46 C47 C48 -178.1(13)
C46 C47 C48 C49 1(2)
C47 C48 C49 C50 0(2)
C48 C49 C50 C51 0(2)
C49 C50 C51 C46 0.0(17)
C49 C50 C51 Pt3 179.3(9)
C47 C46 C51 C50 0.7(18)
C45 C46 C51 C50 177.9(11)
C47 C46 C51 Pt3 -178.8(10)
C45 C46 C51 Pt3 -1.5(14)
N7 C52 C53 O8 173.2(9)
C54 C52 C53 O8 -58.7(13)
N7 C52 C53 O7 -4.9(13)
C54 C52 C53 O7 123.2(10)
N7 C52 C54 C55 56.4(13)
C53 C52 C54 C55 -71.4(13)
C52 C54 C55 C56 71.2(14)
C52 C54 C55 C57 -162.8(11)
N8 C58 C59 C60 1(2)
C58 C59 C60 C61 0(2)
C59 C60 C61 C62 -2(2)
C60 C61 C62 N8 2.1(19)
C60 C61 C62 C63 179.7(13)
N8 C62 C63 C64 179.7(13)
C61 C62 C63 C64 2(2)
N8 C62 C63 C68 -0.7(15)
C61 C62 C63 C68 -178.5(12)
C62 C63 C64 C65 179.4(14)
C68 C63 C64 C65 0(2)
C63 C64 C65 C66 1(3)
C64 C65 C66 C67 -1(3)
C65 C66 C67 C68 -1(2)
C66 C67 C68 C63 2(2)
C66 C67 C68 Pt4 178.5(11)
C64 C63 C68 C67 -1.1(19)
C62 C63 C68 C67 179.3(11)
C64 C63 C68 Pt4 -178.6(11)
C62 C63 C68 Pt4 1.8(14)
C3 C1 N1 Pt1 -78.2(10)
C2 C1 N1 Pt1 43.0(10)
C8 C7 N2 C11 -2.0(18)
C8 C7 N2 Pt1 -178.9(10)
C10 C11 N2 C7 1.1(17)
C12 C11 N2 C7 -179.9(10)
C10 C11 N2 Pt1 178.2(9)
C12 C11 N2 Pt1 -2.8(13)
C20 C18 N3 Pt2 -80.1(10)
C19 C18 N3 Pt2 42.2(10)
C25 C24 N4 C28 -0.7(18)
C25 C24 N4 Pt2 -177.7(9)
C27 C28 N4 C24 0.4(18)
C29 C28 N4 C24 -177.4(11)
C27 C28 N4 Pt2 177.7(9)
C29 C28 N4 Pt2 -0.1(13)
C36 C35 N5 Pt3 40.0(10)
C37 C35 N5 Pt3 -81.6(10)
C42 C41 N6 C45 -3(2)
C42 C41 N6 Pt3 176.2(13)
C44 C45 N6 C41 4(2)
C46 C45 N6 C41 -179.4(12)
C44 C45 N6 Pt3 -175.5(11)
C46 C45 N6 Pt3 1.1(14)
C53 C52 N7 Pt4 21.3(10)
C54 C52 N7 Pt4 -107.8(8)
C59 C58 N8 C62 -0.8(17)
C59 C58 N8 Pt4 -178.8(9)
C61 C62 N8 C58 -0.9(16)
C63 C62 N8 C58 -178.8(10)
C61 C62 N8 Pt4 177.2(9)
C63 C62 N8 Pt4 -0.7(13)
O2 C2 O1 Pt1 178.7(9)
C1 C2 O1 Pt1 -1.8(12)
O4 C19 O3 Pt2 176.4(10)
C18 C19 O3 Pt2 -3.8(12)
O6 C36 O5 Pt3 -166.0(9)
C35 C36 O5 Pt3 12.5(12)
O8 C53 O7 Pt4 168.4(9)
C52 C53 O7 Pt4 -13.7(12)
C16 C17 Pt1 N2 175.2(11)
C12 C17 Pt1 N2 0.1(7)
C16 C17 Pt1 N1 -7.2(11)
C12 C17 Pt1 N1 177.7(7)
C16 C17 Pt1 O1 57(9)
C12 C17 Pt1 O1 -118(8)
C16 C17 Pt1 Pt2 -100.4(10)
C12 C17 Pt1 Pt2 84.4(7)
C7 N2 Pt1 C17 178.6(10)
C11 N2 Pt1 C17 1.6(8)
C7 N2 Pt1 N1 33(6)
C11 N2 Pt1 N1 -144(5)
C7 N2 Pt1 O1 -4.0(10)
C11 N2 Pt1 O1 179.0(8)
C7 N2 Pt1 Pt2 81.9(9)
C11 N2 Pt1 Pt2 -95.1(8)
C1 N1 Pt1 C17 142.7(7)
C1 N1 Pt1 N2 -72(6)
C1 N1 Pt1 O1 -34.7(7)
C1 N1 Pt1 Pt2 -120.9(7)
C2 O1 Pt1 C17 -44(8)
C2 O1 Pt1 N2 -161.2(7)
C2 O1 Pt1 N1 21.3(8)
C2 O1 Pt1 Pt2 114.1(7)
C33 C34 Pt2 N4 -178.5(12)
C29 C34 Pt2 N4 -2.0(8)
C33 C34 Pt2 N3 -1.3(13)
C29 C34 Pt2 N3 175.3(8)
C33 C34 Pt2 O3 77(6)
C29 C34 Pt2 O3 -106(6)
C33 C34 Pt2 Pt1 -90.3(12)
C29 C34 Pt2 Pt1 86.3(8)
C24 N4 Pt2 C34 178.3(10)
C28 N4 Pt2 C34 1.1(8)
C24 N4 Pt2 N3 43(6)
C28 N4 Pt2 N3 -135(5)
C24 N4 Pt2 O3 -5.7(10)
C28 N4 Pt2 O3 177.1(8)
C24 N4 Pt2 Pt1 77.0(9)
C28 N4 Pt2 Pt1 -100.1(8)
C18 N3 Pt2 C34 141.3(8)
C18 N3 Pt2 N4 -83(6)
C18 N3 Pt2 O3 -34.6(7)
C18 N3 Pt2 Pt1 -118.0(7)
C19 O3 Pt2 C34 -57(6)
C19 O3 Pt2 N4 -161.0(7)
C19 O3 Pt2 N3 21.9(7)
C19 O3 Pt2 Pt1 110.2(7)
C17 Pt1 Pt2 C34 -63.9(5)
N2 Pt1 Pt2 C34 17.6(5)
N1 Pt1 Pt2 C34 -165.5(5)
O1 Pt1 Pt2 C34 117.2(4)
C17 Pt1 Pt2 N4 16.6(4)
N2 Pt1 Pt2 N4 98.1(4)
N1 Pt1 Pt2 N4 -85.0(4)
O1 Pt1 Pt2 N4 -162.4(3)
C17 Pt1 Pt2 N3 -165.6(4)
N2 Pt1 Pt2 N3 -84.1(4)
N1 Pt1 Pt2 N3 92.8(4)
O1 Pt1 Pt2 N3 15.4(3)
C17 Pt1 Pt2 O3 117.0(4)
N2 Pt1 Pt2 O3 -161.5(3)
N1 Pt1 Pt2 O3 15.4(3)
O1 Pt1 Pt2 O3 -61.9(3)
C50 C51 Pt3 N6 -177.7(12)
C46 C51 Pt3 N6 1.6(9)
C50 C51 Pt3 N5 2.1(12)
C46 C51 Pt3 N5 -178.6(8)
C50 C51 Pt3 O5 120(9)
C46 C51 Pt3 O5 -61(10)
C41 N6 Pt3 C51 178.9(12)
C45 N6 Pt3 C51 -1.5(9)
C41 N6 Pt3 N5 3(8)
C45 N6 Pt3 N5 -178(36)
C41 N6 Pt3 O5 -3.5(11)
C45 N6 Pt3 O5 176.1(9)
C35 N5 Pt3 C51 150.6(7)
C35 N5 Pt3 N6 -33(8)
C35 N5 Pt3 O5 -27.0(7)
C36 O5 Pt3 C51 -110(9)
C36 O5 Pt3 N6 -172.2(8)
C36 O5 Pt3 N5 8.1(8)
C67 C68 Pt4 N8 -178.7(13)
C63 C68 Pt4 N8 -1.7(9)
C67 C68 Pt4 N7 0.3(13)
C63 C68 Pt4 N7 177.2(9)
C67 C68 Pt4 O7 -65(22)
C63 C68 Pt4 O7 111(22)
C58 N8 Pt4 C68 179.4(10)
C62 N8 Pt4 C68 1.4(8)
C58 N8 Pt4 N7 36(13)
C62 N8 Pt4 N7 -142(12)
C58 N8 Pt4 O7 0.4(9)
C62 N8 Pt4 O7 -177.6(8)
C52 N7 Pt4 C68 159.0(7)
C52 N7 Pt4 N8 -58(12)
C52 N7 Pt4 O7 -21.9(6)
C53 O7 Pt4 C68 86(22)
C53 O7 Pt4 N8 -160.6(7)
C53 O7 Pt4 N7 20.4(7)
